data_7024156
loop_
_publ_author_name
'Sz\/lyk, Edward'
'Szczesny, Robert'
'Wojtczak, Andrzej'

_publ_section_title
;
 X-Ray structural and gas phase studies of silver(i) perfluorinated
 carboxylate complexes with 2,2'-bipyridyl as potential precursors for
 chemical vapour deposition (CVD).
;
_journal_issue 7
_journal_name_full 'Dalton transactions (Cambridge, England : 2003)'
_journal_page_first 1823
_journal_page_last 1830
_journal_paper_doi 10.1039/b911741e
_journal_volume 39
_journal_year 2010
_chemical_formula_sum 'C64 H32 Ag6 F41 N8 O12'
_chemical_formula_weight 2531.20
_chemical_name_common (tetra(2,2'-bipyridine)hexasilver(i)hexa(heptafluorbutyrate))
_chemical_name_systematic
;
[tetra(2,2'-bipyridine)hexasilver(I)hexa(heptafluorbutyrate)]
;
_space_group_IT_number 14
_symmetry_cell_setting monoclinic
_symmetry_space_group_name_Hall '-P 2yn'
_symmetry_space_group_name_H-M 'P 1 21/n 1'
_atom_sites_solution_hydrogens geom
_atom_sites_solution_primary direct
_atom_sites_solution_secondary difmap
_audit_creation_method SHELXL-97
_cell_angle_alpha 90.00
_cell_angle_beta 103.15(3)
_cell_angle_gamma 90.00
_cell_formula_units_Z 4
_cell_length_a 16.476(3)
_cell_length_b 29.367(6)
_cell_length_c 17.436(3)
_cell_measurement_reflns_used 8055
_cell_measurement_temperature 292(2)
_cell_measurement_theta_max 30.91
_cell_measurement_theta_min 2.07
_cell_volume 8215(3)
_computing_cell_refinement 'Oxford Diffraction CrysAlis'
_computing_data_collection 'Oxford Diffraction CrysAlis'
_computing_data_reduction 'Oxford Diffraction CrysAlis'
_computing_molecular_graphics 'PLATON (Spek, 1990)'
_computing_publication_material 'CIFTAB (Sheldrick, 1997)'
_computing_structure_refinement 'SHELX-97 (Sheldrick, 1997)'
_computing_structure_solution 'SHELX-97 (Sheldrick, 1997)'
_diffrn_ambient_temperature 292(2)
_diffrn_detector_area_resol_mean 8.2564
_diffrn_measured_fraction_theta_full 0.999
_diffrn_measured_fraction_theta_max 0.999
_diffrn_measurement_device_type 'Oxford Sapphire CCD'
_diffrn_measurement_method \q/2\q
_diffrn_radiation_monochromator graphite
_diffrn_radiation_source 'fine-focus sealed tube'
_diffrn_radiation_type MoK\a
_diffrn_radiation_wavelength 0.71073
_diffrn_reflns_av_R_equivalents 0.1202
_diffrn_reflns_av_sigmaI/netI 0.0920
_diffrn_reflns_limit_h_max 18
_diffrn_reflns_limit_h_min -18
_diffrn_reflns_limit_k_max 28
_diffrn_reflns_limit_k_min -32
_diffrn_reflns_limit_l_max 19
_diffrn_reflns_limit_l_min -19
_diffrn_reflns_number 48538
_diffrn_reflns_theta_full 23.50
_diffrn_reflns_theta_max 23.50
_diffrn_reflns_theta_min 2.07
_diffrn_standards_decay_% 0
_diffrn_standards_interval_count 0
_diffrn_standards_interval_time 0
_diffrn_standards_number 0
_exptl_absorpt_coefficient_mu 1.557
_exptl_absorpt_correction_T_max 0.8962
_exptl_absorpt_correction_T_min 0.7756
_exptl_absorpt_correction_type numerical
_exptl_absorpt_process_details 'Oxford Diffraction CrysAlis'
_exptl_crystal_colour colorless
_exptl_crystal_density_diffrn 2.047
_exptl_crystal_density_method 'not measured'
_exptl_crystal_description plate
_exptl_crystal_F_000 4876
_exptl_crystal_size_max 0.17
_exptl_crystal_size_mid 0.16
_exptl_crystal_size_min 0.07
_refine_diff_density_max 1.000
_refine_diff_density_min -0.777
_refine_diff_density_rms 0.132
_refine_ls_extinction_method none
_refine_ls_goodness_of_fit_ref 1.155
_refine_ls_hydrogen_treatment constr
_refine_ls_matrix_type full
_refine_ls_number_parameters 1306
_refine_ls_number_reflns 12155
_refine_ls_number_restraints 1247
_refine_ls_restrained_S_all 1.134
_refine_ls_R_factor_all 0.1693
_refine_ls_R_factor_gt 0.1079
_refine_ls_shift/su_max 0.003
_refine_ls_shift/su_mean 0.000
_refine_ls_structure_factor_coef Fsqd
_refine_ls_weighting_details 'calc w=1/[\s^2^(Fo^2^)+(0.0904P)^2^+48.7850P] where P=(Fo^2^+2Fc^2^)/3'
_refine_ls_weighting_scheme calc
_refine_ls_wR_factor_gt 0.2206
_refine_ls_wR_factor_ref 0.2595
_reflns_number_gt 7500
_reflns_number_total 12155
_reflns_threshold_expression >2sigma(I)
_cod_data_source_file b911741e.txt
_cod_data_source_block szcz4
_cod_depositor_comments
;
The following automatic conversions were performed:

'_symmetry_cell_setting' value 'Monoclinic' changed to 'monoclinic'
according to /home/saulius/struct/CIF-dictionaries/cif_core.dic
dictionary named 'cif_core.dic' version 2.4.2 from 2011-04-26.

Automatic conversion script
Id: cif_fix_values 1891 2012-01-12 08:04:46Z andrius 
;
_cod_original_sg_symbol_H-M P2(1)/n
_cod_database_code 7024156

loop_
_symmetry_equiv_pos_as_xyz
'x, y, z'
'-x+1/2, y+1/2, -z+1/2'
'-x, -y, -z'
'x-1/2, -y-1/2, z-1/2'

loop_
_atom_site_label
_atom_site_type_symbol
_atom_site_fract_x
_atom_site_fract_y
_atom_site_fract_z
_atom_site_U_iso_or_equiv
_atom_site_adp_type
_atom_site_occupancy
_atom_site_symmetry_multiplicity
_atom_site_calc_flag
_atom_site_refinement_flags
_atom_site_disorder_assembly
_atom_site_disorder_group
Ag1 Ag 0.30320(7) 0.18856(4) 0.54517(7) 0.0591(4) Uani 1 1 d . . .
Ag2 Ag 0.46336(7) 0.17998(4) 0.49988(7) 0.0601(4) Uani 1 1 d . . .
Ag3 Ag 0.62879(9) 0.24052(5) 0.50860(9) 0.0750(4) Uani 1 1 d . . .
Ag4 Ag 0.78415(8) 0.17453(4) 0.50622(8) 0.0644(4) Uani 1 1 d . . .
Ag5 Ag 0.94725(7) 0.18405(4) 0.46553(7) 0.0584(4) Uani 1 1 d . . .
Ag6 Ag 1.12513(9) 0.14974(6) 0.50926(10) 0.0927(5) Uani 1 1 d . . .
N1 N 0.2729(7) 0.1813(5) 0.4121(7) 0.057(3) Uani 1 1 d U . .
C1 C 0.2415(10) 0.2165(6) 0.3670(10) 0.073(5) Uani 1 1 d U . .
H1A H 0.2367 0.2442 0.3915 0.088 Uiso 1 1 calc R . .
C2 C 0.2162(11) 0.2143(8) 0.2878(11) 0.084(5) Uani 1 1 d U . .
H2A H 0.1961 0.2400 0.2584 0.101 Uiso 1 1 calc R . .
C3 C 0.2211(11) 0.1730(8) 0.2519(11) 0.086(6) Uani 1 1 d U . .
H3A H 0.2035 0.1699 0.1975 0.103 Uiso 1 1 calc R . .
C4 C 0.2512(11) 0.1380(7) 0.2961(10) 0.075(5) Uani 1 1 d U . .
H4A H 0.2536 0.1095 0.2734 0.090 Uiso 1 1 calc R . .
C5 C 0.2793(9) 0.1436(6) 0.3762(9) 0.060(4) Uani 1 1 d U . .
C6 C 0.3173(11) 0.1050(5) 0.4265(10) 0.061(4) Uani 1 1 d U . .
C7 C 0.2834(13) 0.0617(7) 0.4163(13) 0.092(6) Uani 1 1 d U . .
H7A H 0.2347 0.0561 0.3785 0.110 Uiso 1 1 calc R . .
C8 C 0.3235(16) 0.0272(7) 0.4635(15) 0.103(7) Uani 1 1 d U . .
H8A H 0.3005 -0.0019 0.4579 0.123 Uiso 1 1 calc R . .
C9 C 0.3997(14) 0.0347(7) 0.5212(14) 0.097(6) Uani 1 1 d U . .
H9A H 0.4276 0.0111 0.5520 0.116 Uiso 1 1 calc R . .
C10 C 0.4287(11) 0.0780(5) 0.5280(11) 0.072(5) Uani 1 1 d U . .
H10A H 0.4770 0.0848 0.5656 0.087 Uiso 1 1 calc R . .
N2 N 0.3877(8) 0.1123(4) 0.4803(8) 0.057(3) Uani 1 1 d U . .
N3 N 0.4164(7) 0.2214(5) 0.6309(7) 0.065(4) Uani 1 1 d U . .
C11 C 0.4364(11) 0.2015(7) 0.7043(9) 0.084(5) Uani 1 1 d U . .
H11A H 0.4218 0.1715 0.7110 0.101 Uiso 1 1 calc R . .
C12 C 0.4784(12) 0.2267(8) 0.7677(11) 0.095(6) Uani 1 1 d U . .
H12A H 0.4844 0.2149 0.8181 0.114 Uiso 1 1 calc R . .
C13 C 0.5107(11) 0.2673(8) 0.7590(13) 0.093(6) Uani 1 1 d U . .
H13A H 0.5447 0.2819 0.8018 0.112 Uiso 1 1 calc R . .
C14 C 0.4926(12) 0.2877(7) 0.6848(12) 0.085(5) Uani 1 1 d U . .
H14A H 0.5110 0.3170 0.6780 0.102 Uiso 1 1 calc R . .
C15 C 0.4465(8) 0.2632(5) 0.6210(10) 0.057(4) Uani 1 1 d U . .
C16 C 0.4247(8) 0.2823(5) 0.5427(11) 0.057(4) Uani 1 1 d U . .
C17 C 0.4004(12) 0.3266(7) 0.5251(15) 0.102(7) Uani 1 1 d U . .
H17A H 0.3944 0.3460 0.5656 0.122 Uiso 1 1 calc R . .
C18 C 0.3852(13) 0.3425(8) 0.4516(18) 0.110(7) Uani 1 1 d U . .
H18A H 0.3661 0.3722 0.4410 0.132 Uiso 1 1 calc R . .
C19 C 0.3973(14) 0.3159(9) 0.3929(15) 0.111(7) Uani 1 1 d U . .
H19A H 0.3877 0.3270 0.3417 0.133 Uiso 1 1 calc R . .
C20 C 0.4238(11) 0.2723(7) 0.4088(13) 0.089(6) Uani 1 1 d U . .
H20A H 0.4314 0.2535 0.3681 0.107 Uiso 1 1 calc R . .
N4 N 0.4388(7) 0.2563(4) 0.4818(8) 0.059(3) Uani 1 1 d U . .
N5 N 0.8144(7) 0.2477(4) 0.5332(8) 0.063(3) Uani 1 1 d U . .
C21 C 0.8343(10) 0.2624(8) 0.6086(11) 0.093(6) Uani 1 1 d U . .
H21A H 0.8286 0.2428 0.6489 0.111 Uiso 1 1 calc R . .
C22 C 0.8635(12) 0.3069(9) 0.6271(15) 0.115(8) Uani 1 1 d U . .
H22A H 0.8745 0.3174 0.6788 0.138 Uiso 1 1 calc R . .
C23 C 0.8754(13) 0.3347(8) 0.5666(18) 0.119(8) Uani 1 1 d U . .
H23A H 0.8969 0.3638 0.5783 0.143 Uiso 1 1 calc R . .
C24 C 0.8568(12) 0.3208(7) 0.4922(15) 0.101(7) Uani 1 1 d U . .
H24A H 0.8647 0.3397 0.4517 0.122 Uiso 1 1 calc R . .
C25 C 0.8255(9) 0.2776(6) 0.4772(11) 0.064(4) Uani 1 1 d U . .
C26 C 0.8059(10) 0.2603(6) 0.3943(11) 0.071(5) Uani 1 1 d U . .
C27 C 0.7602(12) 0.2864(8) 0.3337(12) 0.092(6) Uani 1 1 d U . .
H27A H 0.7410 0.3153 0.3424 0.110 Uiso 1 1 calc R . .
C28 C 0.7449(11) 0.2677(8) 0.2606(13) 0.096(6) Uani 1 1 d U . .
H28A H 0.7148 0.2847 0.2188 0.115 Uiso 1 1 calc R . .
C29 C 0.7711(12) 0.2252(8) 0.2449(12) 0.099(6) Uani 1 1 d U . .
H29A H 0.7597 0.2126 0.1947 0.118 Uiso 1 1 calc R . .
C30 C 0.8146(11) 0.2035(7) 0.3085(10) 0.077(5) Uani 1 1 d U . .
H30A H 0.8333 0.1744 0.3002 0.093 Uiso 1 1 calc R . .
N6 N 0.8337(8) 0.2184(5) 0.3804(7) 0.060(3) Uani 1 1 d U . .
N7 N 0.8545(8) 0.1048(5) 0.5148(7) 0.064(4) Uani 1 1 d U . .
C31 C 0.8178(12) 0.0736(6) 0.4651(12) 0.083(5) Uani 1 1 d U . .
H31A H 0.7726 0.0825 0.4255 0.099 Uiso 1 1 calc R . .
C32 C 0.8413(13) 0.0296(7) 0.4675(13) 0.090(6) Uani 1 1 d U . .
H32A H 0.8141 0.0079 0.4319 0.108 Uiso 1 1 calc R . .
C33 C 0.9093(15) 0.0196(7) 0.5272(15) 0.101(6) Uani 1 1 d U . .
H33A H 0.9282 -0.0103 0.5324 0.121 Uiso 1 1 calc R . .
C34 C 0.9495(15) 0.0504(8) 0.5781(14) 0.098(6) Uani 1 1 d U . .
H34A H 0.9962 0.0422 0.6166 0.118 Uiso 1 1 calc R . .
C35 C 0.9206(11) 0.0946(6) 0.5724(11) 0.072(5) Uani 1 1 d U . .
C36 C 0.9634(9) 0.1295(7) 0.6287(10) 0.069(5) Uani 1 1 d U . .
C37 C 0.9886(12) 0.1185(8) 0.7069(11) 0.094(6) Uani 1 1 d U . .
H37A H 0.9809 0.0896 0.7258 0.112 Uiso 1 1 calc R . .
C38 C 1.0255(16) 0.1526(11) 0.7548(14) 0.127(8) Uani 1 1 d U . .
H38A H 1.0449 0.1468 0.8083 0.152 Uiso 1 1 calc R . .
C39 C 1.0347(12) 0.1944(10) 0.7269(13) 0.109(7) Uani 1 1 d U . .
H39A H 1.0554 0.2181 0.7612 0.131 Uiso 1 1 calc R . .
C40 C 1.0135(10) 0.2015(8) 0.6479(10) 0.092(6) Uani 1 1 d U . .
H40A H 1.0257 0.2295 0.6284 0.111 Uiso 1 1 calc R . .
N8 N 0.9759(8) 0.1701(6) 0.5977(8) 0.073(4) Uani 1 1 d U . .
O1A O 0.1699(11) 0.0991(6) 0.6086(10) 0.140(6) Uani 1 1 d U . .
O2A O 0.2830(10) 0.1364(5) 0.6413(9) 0.122(5) Uani 1 1 d U . .
C1A C 0.2368(17) 0.1092(8) 0.6468(13) 0.103(7) Uani 1 1 d U . .
C2A C 0.261(2) 0.0763(9) 0.7242(17) 0.144(9) Uani 1 1 d U . .
F1A F 0.2205(12) 0.0973(8) 0.7843(11) 0.207(9) Uani 1 1 d U . .
F2A F 0.2292(19) 0.0359(7) 0.7031(13) 0.301(15) Uani 1 1 d U . .
C3A C 0.346(3) 0.0721(10) 0.7680(19) 0.172(10) Uani 1 1 d U . .
F3A F 0.3695(16) 0.0555(8) 0.7032(12) 0.261(13) Uani 1 1 d U . .
F4A F 0.3616(15) 0.1145(6) 0.7950(10) 0.210(9) Uani 1 1 d U . .
C4A C 0.349(4) 0.0403(17) 0.840(3) 0.204(13) Uani 1 1 d U . .
F5A F 0.435(2) 0.0373(11) 0.8566(16) 0.266(13) Uani 1 1 d U . .
F6A F 0.3282(19) 0.0520(11) 0.8924(13) 0.301(16) Uani 1 1 d U . .
F7A F 0.341(2) -0.0012(7) 0.8145(16) 0.258(12) Uani 1 1 d U . .
O1B O 0.5724(8) 0.1484(5) 0.5950(8) 0.111(5) Uani 1 1 d U A .
O2B O 0.6828(8) 0.1905(5) 0.6132(7) 0.099(4) Uani 1 1 d U A .
C1B C 0.6470(11) 0.1576(8) 0.6324(8) 0.109(7) Uani 1 1 d DU . .
C2B C 0.6721(13) 0.1325(10) 0.7085(14) 0.171(11) Uani 0.55 1 d PDU A 1
F1B F 0.7390(19) 0.1515(9) 0.7570(13) 0.221(17) Uani 0.55 1 d PDU A 1
F2B F 0.6108(18) 0.1305(10) 0.7482(14) 0.167(11) Uani 0.55 1 d PDU A 1
C3B C 0.6920(13) 0.0853(7) 0.6843(11) 0.213(12) Uani 0.55 1 d PDU A 1
F3B F 0.7378(19) 0.0871(10) 0.6296(14) 0.157(12) Uani 0.55 1 d PDU A 1
F4B F 0.6197(16) 0.0634(10) 0.650(2) 0.26(2) Uani 0.55 1 d PDU A 1
C4B C 0.7360(16) 0.0572(8) 0.7550(12) 0.235(14) Uani 0.55 1 d PDU A 1
F6B F 0.766(3) 0.0191(10) 0.733(2) 0.237(17) Uani 0.55 1 d PDU A 1
F5B F 0.684(3) 0.0454(19) 0.800(2) 0.28(2) Uani 0.55 1 d PDU A 1
F7B F 0.798(3) 0.0790(12) 0.801(2) 0.26(2) Uani 0.55 1 d PDU A 1
C2BB C 0.7015(13) 0.1340(12) 0.7008(15) 0.175(12) Uani 0.45 1 d PDU A 2
F1BB F 0.6915(19) 0.1507(10) 0.7701(8) 0.144(12) Uani 0.45 1 d PDU A 2
F2BB F 0.7833(9) 0.1370(10) 0.7006(16) 0.131(11) Uani 0.45 1 d PDU A 2
C3BB C 0.6771(15) 0.0833(8) 0.6954(14) 0.210(12) Uani 0.45 1 d PDU A 2
F3BB F 0.672(3) 0.0693(11) 0.6205(14) 0.218(19) Uani 0.45 1 d PDU A 2
F4BB F 0.6008(15) 0.0788(12) 0.710(2) 0.196(16) Uani 0.45 1 d PDU A 2
C4BB C 0.7396(17) 0.0540(9) 0.7519(17) 0.233(14) Uani 0.45 1 d PDU A 2
F6BB F 0.714(3) 0.0116(9) 0.753(3) 0.26(2) Uani 0.45 1 d PDU A 2
F5BB F 0.753(3) 0.0691(15) 0.8249(15) 0.191(17) Uani 0.45 1 d PDU A 2
F7BB F 0.813(2) 0.053(2) 0.733(3) 0.27(2) Uani 0.45 1 d PDU A 2
O1C O 0.5667(8) 0.1963(5) 0.4017(8) 0.091(4) Uani 1 1 d U . .
O2C O 0.6727(8) 0.1481(5) 0.4078(8) 0.106(5) Uani 1 1 d U . .
C1C C 0.6052(13) 0.1644(7) 0.3828(10) 0.078(5) Uani 1 1 d U . .
C2C C 0.5561(15) 0.1370(9) 0.3089(14) 0.113(7) Uani 1 1 d U . .
F1C F 0.5697(14) 0.1499(7) 0.2465(8) 0.212(10) Uani 1 1 d U . .
F2C F 0.4629(9) 0.1466(5) 0.3050(9) 0.160(6) Uani 1 1 d U . .
C3C C 0.5450(14) 0.0872(10) 0.3208(18) 0.115(7) Uani 1 1 d U . .
F3C F 0.6199(9) 0.0675(6) 0.3186(11) 0.183(8) Uani 1 1 d U . .
F4C F 0.5401(11) 0.0789(5) 0.3951(10) 0.148(6) Uani 1 1 d U . .
C4C C 0.482(2) 0.0591(13) 0.269(3) 0.160(10) Uani 1 1 d U . .
F5C F 0.4891(14) 0.0721(7) 0.1924(12) 0.202(9) Uani 1 1 d U . .
F6C F 0.4951(14) 0.0178(6) 0.2744(14) 0.215(9) Uani 1 1 d U . .
F7C F 0.4101(13) 0.0702(8) 0.2701(18) 0.268(13) Uani 1 1 d U . .
O1D O 0.9693(9) 0.1360(5) 0.3663(7) 0.102(4) Uani 1 1 d U . .
O2D O 1.0852(9) 0.1025(5) 0.4082(10) 0.128(6) Uani 1 1 d U . .
C1D C 1.0232(13) 0.1087(5) 0.3582(8) 0.073(5) Uani 1 1 d DU . .
C2D C 1.0185(7) 0.0815(5) 0.2860(9) 0.108(7) Uani 1 1 d DU . .
F1D F 1.0615(11) 0.0422(4) 0.2977(8) 0.180(7) Uani 1 1 d DU . .
F2D F 1.0437(8) 0.1044(4) 0.2290(6) 0.141(5) Uani 1 1 d DU . .
C3D C 0.9290(8) 0.0639(4) 0.2521(7) 0.144(9) Uani 1 1 d DU . .
F3D F 0.8796(9) 0.1007(5) 0.2291(9) 0.214(10) Uani 1 1 d DU . .
F4D F 0.9033(11) 0.0434(6) 0.3114(7) 0.232(11) Uani 1 1 d DU . .
C4D C 0.9165(9) 0.0312(4) 0.1813(7) 0.179(11) Uani 1 1 d DU . .
F5D F 0.9446(12) 0.0486(6) 0.1233(7) 0.228(11) Uani 1 1 d DU . .
F6D F 0.9534(14) -0.0078(4) 0.2003(10) 0.239(11) Uani 1 1 d DU . .
F7D F 0.8366(9) 0.0231(7) 0.1538(11) 0.286(14) Uani 1 1 d DU . .
O1E O 0.6306(8) 0.3141(5) 0.5599(7) 0.093(4) Uani 1 1 d U . .
O2E O 0.6246(10) 0.3233(5) 0.4352(8) 0.112(5) Uani 1 1 d U . .
C1E C 0.6257(11) 0.3370(5) 0.4980(11) 0.065(4) Uani 1 1 d U . .
C2E C 0.615(2) 0.3879(10) 0.5079(19) 0.149(9) Uani 1 1 d U . .
F1E F 0.5696(12) 0.3978(6) 0.5740(12) 0.192(8) Uani 1 1 d U . .
F2E F 0.5577(13) 0.4066(6) 0.4448(11) 0.199(9) Uani 1 1 d U . .
C3E C 0.675(3) 0.4178(12) 0.531(2) 0.197(12) Uani 1 1 d U . .
F3E F 0.7269(12) 0.3965(5) 0.5988(12) 0.183(7) Uani 1 1 d U . .
F4E F 0.7122(16) 0.4089(8) 0.4650(15) 0.252(12) Uani 1 1 d U . .
C4E C 0.660(4) 0.4673(13) 0.566(3) 0.216(15) Uani 1 1 d U . .
F5E F 0.606(2) 0.4851(7) 0.5126(19) 0.313(18) Uani 1 1 d U . .
F6E F 0.658(3) 0.4728(11) 0.6235(16) 0.160(14) Uani 0.50 1 d PU . .
F7E F 0.727(2) 0.4849(8) 0.548(2) 0.296(15) Uani 1 1 d U . .
O1F O 1.1588(16) 0.2336(8) 0.5367(12) 0.195(10) Uani 1 1 d U . .
O2F O 1.0475(18) 0.2457(9) 0.4619(13) 0.217(11) Uani 1 1 d U . .
C1F C 1.113(2) 0.2584(12) 0.4982(17) 0.188(11) Uani 1 1 d DU . .
C2F C 1.1578(9) 0.2981(8) 0.4947(8) 0.212(11) Uani 1 1 d DU . .
F1F F 1.1589(10) 0.3170(5) 0.4246(7) 0.161(6) Uani 1 1 d DU . .
F2F F 1.2341(9) 0.3020(10) 0.5418(11) 0.167(13) Uani 0.50 1 d PDU . .
C3F C 1.1000(9) 0.3334(5) 0.5194(8) 0.240(13) Uani 1 1 d DU B .
F3F F 1.0848(9) 0.3191(5) 0.5898(7) 0.156(6) Uani 1 1 d DU . .
F4F F 1.0272(8) 0.3342(8) 0.4661(10) 0.362(17) Uani 1 1 d DU . .
C4F C 1.1387(10) 0.3805(5) 0.5301(10) 0.302(16) Uani 1 1 d DU . .
F5F F 1.113(2) 0.4048(8) 0.5829(18) 0.26(2) Uani 0.50 1 d PDU B 1
F6F F 1.2206(10) 0.3788(9) 0.552(3) 0.32(2) Uani 0.50 1 d PDU B 1
F7F F 1.121(2) 0.4045(7) 0.4639(14) 0.249(18) Uani 0.50 1 d PDU B 1
F5FB F 1.0826(17) 0.4122(6) 0.532(3) 0.244(19) Uani 0.50 1 d PDU B 2
F6FB F 1.194(2) 0.3836(10) 0.5985(15) 0.30(2) Uani 0.50 1 d PDU B 2
F7FB F 1.178(2) 0.3922(10) 0.4755(17) 0.27(2) Uani 0.50 1 d PDU B 2

loop_
_atom_site_aniso_label
_atom_site_aniso_U_11
_atom_site_aniso_U_22
_atom_site_aniso_U_33
_atom_site_aniso_U_23
_atom_site_aniso_U_13
_atom_site_aniso_U_12
Ag1 0.0479(7) 0.0808(9) 0.0469(7) -0.0111(6) 0.0075(5) -0.0040(6)
Ag2 0.0493(7) 0.0660(8) 0.0665(8) -0.0044(6) 0.0164(6) -0.0009(6)
Ag3 0.0602(8) 0.0732(9) 0.0881(10) -0.0050(8) 0.0093(7) -0.0016(7)
Ag4 0.0519(8) 0.0751(9) 0.0652(9) 0.0008(6) 0.0114(6) -0.0012(6)
Ag5 0.0436(7) 0.0809(9) 0.0482(7) 0.0038(6) 0.0051(5) 0.0040(6)
Ag6 0.0601(9) 0.1059(12) 0.1034(12) -0.0143(10) 0.0002(8) -0.0027(9)
N1 0.049(7) 0.078(9) 0.046(7) -0.010(7) 0.012(6) -0.001(7)
C1 0.063(11) 0.090(12) 0.068(11) 0.008(10) 0.019(9) 0.019(9)
C2 0.059(11) 0.129(15) 0.061(12) 0.015(11) 0.005(9) 0.008(11)
C3 0.062(11) 0.145(17) 0.046(11) 0.001(11) 0.004(8) -0.006(12)
C4 0.064(11) 0.105(13) 0.054(11) -0.018(10) 0.010(8) -0.002(10)
C5 0.039(8) 0.090(11) 0.047(9) -0.031(9) 0.004(7) -0.010(8)
C6 0.065(10) 0.059(9) 0.069(10) -0.033(8) 0.038(8) -0.025(8)
C7 0.085(13) 0.091(14) 0.106(15) -0.025(12) 0.036(11) -0.016(11)
C8 0.132(18) 0.060(12) 0.133(18) -0.006(12) 0.066(14) -0.033(12)
C9 0.109(16) 0.060(11) 0.136(17) 0.020(11) 0.059(13) 0.014(11)
C10 0.076(11) 0.045(9) 0.098(13) 0.013(9) 0.024(9) 0.019(8)
N2 0.046(8) 0.054(7) 0.079(9) -0.009(7) 0.028(7) 0.008(6)
N3 0.043(7) 0.092(10) 0.057(8) -0.007(7) 0.006(6) -0.021(7)
C11 0.084(12) 0.130(14) 0.032(9) 0.001(9) 0.001(8) -0.020(11)
C12 0.075(13) 0.161(18) 0.051(11) -0.011(12) 0.018(9) -0.009(13)
C13 0.057(11) 0.134(17) 0.088(14) -0.051(13) 0.015(10) -0.027(11)
C14 0.085(13) 0.083(12) 0.095(14) -0.032(11) 0.035(11) -0.031(10)
C15 0.029(8) 0.061(9) 0.077(11) 0.002(8) 0.006(7) -0.003(7)
C16 0.015(7) 0.064(10) 0.093(11) 0.011(9) 0.018(7) 0.006(6)
C17 0.076(13) 0.083(13) 0.144(18) 0.021(13) 0.021(13) 0.009(11)
C18 0.064(12) 0.102(16) 0.17(2) 0.053(15) 0.035(14) 0.031(11)
C19 0.081(14) 0.133(18) 0.115(17) 0.064(15) 0.015(12) 0.006(13)
C20 0.070(12) 0.084(12) 0.107(14) 0.051(11) 0.005(10) 0.001(10)
N4 0.048(8) 0.065(8) 0.064(9) 0.024(7) 0.012(6) 0.013(6)
N5 0.043(7) 0.070(9) 0.071(9) -0.017(7) 0.003(6) -0.005(6)
C21 0.056(11) 0.143(16) 0.076(12) -0.064(12) 0.010(9) -0.019(11)
C22 0.063(12) 0.17(2) 0.114(16) -0.097(15) 0.020(11) -0.002(13)
C23 0.074(13) 0.126(17) 0.17(2) -0.087(16) 0.044(14) -0.055(12)
C24 0.083(14) 0.076(12) 0.157(18) -0.044(13) 0.052(13) -0.014(10)
C25 0.043(9) 0.062(10) 0.094(12) -0.012(9) 0.030(8) -0.017(8)
C26 0.045(9) 0.079(11) 0.087(12) 0.024(10) 0.012(8) -0.006(8)
C27 0.073(12) 0.119(15) 0.080(13) 0.040(12) 0.012(10) 0.018(11)
C28 0.055(11) 0.149(17) 0.077(13) 0.056(13) 0.001(10) 0.019(12)
C29 0.069(12) 0.145(17) 0.071(12) 0.015(13) -0.007(10) 0.020(12)
C30 0.081(12) 0.106(13) 0.045(10) 0.005(9) 0.012(8) 0.020(10)
N6 0.063(8) 0.079(9) 0.032(7) 0.004(6) 0.000(6) 0.016(7)
N7 0.060(9) 0.070(9) 0.056(8) 0.009(7) 0.001(7) 0.010(7)
C31 0.088(13) 0.064(11) 0.099(13) -0.029(10) 0.029(10) -0.006(10)
C32 0.087(13) 0.078(12) 0.120(16) -0.024(11) 0.054(12) -0.030(11)
C33 0.106(16) 0.065(12) 0.135(18) 0.018(12) 0.035(14) -0.003(11)
C34 0.103(15) 0.092(14) 0.110(15) 0.027(12) 0.047(12) 0.006(12)
C35 0.069(11) 0.071(11) 0.082(12) 0.032(9) 0.033(9) 0.017(9)
C36 0.036(9) 0.112(13) 0.060(10) 0.016(10) 0.014(7) 0.015(9)
C37 0.086(13) 0.150(17) 0.046(11) 0.023(11) 0.017(9) 0.012(12)
C38 0.102(16) 0.21(2) 0.060(14) 0.000(16) -0.002(12) 0.020(18)
C39 0.049(11) 0.19(2) 0.080(14) -0.040(15) -0.002(10) -0.016(14)
C40 0.044(10) 0.175(17) 0.058(11) -0.027(12) 0.010(8) -0.045(11)
N8 0.035(7) 0.114(12) 0.070(9) -0.015(9) 0.010(7) 0.004(7)
O1A 0.121(14) 0.158(14) 0.134(14) 0.030(11) 0.014(11) -0.057(12)
O2A 0.137(13) 0.119(12) 0.101(11) 0.037(9) 0.005(9) -0.055(10)
C1A 0.117(16) 0.101(14) 0.086(13) 0.011(11) 0.012(12) -0.051(13)
C2A 0.22(2) 0.093(15) 0.106(17) 0.018(14) 0.011(17) -0.017(17)
F1A 0.195(18) 0.31(2) 0.152(15) 0.019(15) 0.114(13) 0.062(17)
F2A 0.44(3) 0.167(16) 0.211(19) 0.044(14) -0.10(2) -0.180(19)
C3A 0.29(3) 0.104(17) 0.101(18) 0.009(15) 0.00(2) 0.076(19)
F3A 0.37(3) 0.30(2) 0.168(16) 0.126(17) 0.178(18) 0.24(2)
F4A 0.31(3) 0.140(14) 0.146(15) 0.020(12) -0.013(15) -0.026(16)
C4A 0.30(3) 0.17(2) 0.13(2) 0.02(2) 0.03(3) 0.14(2)
F5A 0.34(3) 0.26(3) 0.21(2) 0.09(2) 0.09(2) 0.13(3)
F6A 0.42(3) 0.39(3) 0.143(17) 0.108(19) 0.16(2) 0.25(3)
F7A 0.39(4) 0.142(17) 0.25(3) 0.054(17) 0.08(3) 0.06(2)
O1B 0.064(9) 0.144(12) 0.107(10) 0.053(9) -0.017(7) -0.010(8)
O2B 0.087(10) 0.119(11) 0.077(9) 0.038(8) -0.009(7) 0.010(8)
C1B 0.095(14) 0.118(15) 0.100(14) 0.029(12) -0.008(12) -0.011(12)
C2B 0.16(2) 0.18(2) 0.14(2) 0.065(19) -0.040(19) 0.02(2)
F1B 0.22(3) 0.25(3) 0.14(3) 0.03(3) -0.06(2) -0.02(3)
F2B 0.14(2) 0.24(3) 0.14(2) 0.08(2) 0.090(18) 0.07(2)
C3B 0.22(2) 0.19(2) 0.19(2) 0.058(19) -0.035(19) 0.04(2)
F3B 0.20(3) 0.17(2) 0.14(2) 0.086(18) 0.129(19) 0.11(2)
F4B 0.23(4) 0.24(3) 0.25(4) -0.02(3) -0.06(3) 0.05(3)
C4B 0.27(3) 0.19(2) 0.21(2) 0.06(2) -0.03(2) 0.03(2)
F6B 0.36(4) 0.080(19) 0.23(3) 0.02(2) 0.00(3) 0.02(3)
F5B 0.34(4) 0.21(3) 0.26(3) 0.09(3) -0.02(3) 0.03(3)
F7B 0.33(4) 0.18(3) 0.20(3) 0.04(3) -0.11(3) -0.01(3)
C2BB 0.17(2) 0.18(2) 0.14(2) 0.07(2) -0.03(2) 0.02(2)
F1BB 0.15(3) 0.22(3) 0.065(17) 0.018(19) 0.019(19) 0.06(2)
F2BB 0.048(14) 0.24(3) 0.10(2) 0.05(2) 0.010(13) 0.028(18)
C3BB 0.22(2) 0.19(2) 0.18(2) 0.062(19) -0.033(19) 0.05(2)
F3BB 0.22(4) 0.20(3) 0.20(3) -0.05(3) -0.01(3) 0.11(3)
F4BB 0.19(3) 0.23(3) 0.16(3) 0.12(3) 0.03(2) 0.00(3)
C4BB 0.27(3) 0.19(2) 0.21(2) 0.07(2) -0.03(2) 0.03(2)
F6BB 0.30(4) 0.18(4) 0.26(4) 0.01(3) 0.01(4) -0.01(3)
F5BB 0.28(4) 0.13(3) 0.11(2) 0.07(2) -0.04(3) -0.02(3)
F7BB 0.33(4) 0.17(3) 0.26(4) 0.06(3) -0.02(4) 0.05(3)
O1C 0.080(9) 0.097(10) 0.095(10) -0.022(8) 0.021(7) 0.004(8)
O2C 0.060(8) 0.125(11) 0.116(11) -0.030(9) -0.018(8) 0.016(8)
C1C 0.079(12) 0.094(12) 0.046(10) -0.011(9) -0.015(9) 0.001(10)
C2C 0.093(14) 0.138(16) 0.090(14) -0.019(14) -0.017(12) 0.018(13)
F1C 0.34(3) 0.26(2) 0.047(8) -0.017(10) 0.059(11) -0.143(18)
F2C 0.104(10) 0.184(14) 0.158(13) -0.027(11) -0.042(9) 0.071(10)
C3C 0.066(13) 0.129(17) 0.147(18) -0.050(16) 0.018(13) -0.020(13)
F3C 0.093(10) 0.199(15) 0.229(17) -0.108(13) -0.023(10) 0.058(10)
F4C 0.203(17) 0.119(11) 0.135(12) 0.009(9) 0.063(11) -0.035(10)
C4C 0.097(19) 0.15(2) 0.23(3) -0.03(2) 0.04(2) 0.044(18)
F5C 0.22(2) 0.209(19) 0.147(15) -0.027(14) -0.015(15) -0.037(16)
F6C 0.22(2) 0.133(14) 0.28(2) -0.029(15) 0.017(17) 0.049(14)
F7C 0.120(16) 0.25(2) 0.43(4) -0.14(2) 0.065(19) -0.061(16)
O1D 0.106(11) 0.112(10) 0.078(9) -0.034(8) 0.000(7) 0.041(9)
O2D 0.083(10) 0.139(12) 0.144(14) -0.054(11) -0.011(9) 0.030(9)
C1D 0.084(13) 0.064(10) 0.066(11) -0.014(9) 0.010(9) 0.016(9)
C2D 0.120(16) 0.099(14) 0.097(15) -0.026(12) 0.009(13) 0.008(13)
F1D 0.195(16) 0.150(13) 0.177(15) -0.060(11) 0.005(12) 0.080(12)
F2D 0.191(14) 0.161(12) 0.091(9) -0.010(8) 0.074(9) -0.058(11)
C3D 0.19(2) 0.138(18) 0.123(18) -0.043(15) 0.075(16) -0.065(17)
F3D 0.174(16) 0.204(17) 0.221(19) -0.120(15) -0.047(14) 0.072(14)
F4D 0.34(3) 0.25(2) 0.151(15) -0.046(14) 0.135(16) -0.176(19)
C4D 0.25(3) 0.18(2) 0.12(2) -0.092(19) 0.06(2) -0.10(2)
F5D 0.34(3) 0.25(2) 0.105(12) -0.085(13) 0.086(14) -0.167(19)
F6D 0.34(3) 0.164(17) 0.20(2) -0.063(15) 0.03(2) -0.030(18)
F7D 0.30(3) 0.35(3) 0.22(2) -0.16(2) 0.07(2) -0.17(3)
O1E 0.104(10) 0.111(10) 0.056(8) 0.015(7) 0.005(7) -0.026(8)
O2E 0.132(13) 0.150(13) 0.056(9) -0.031(9) 0.024(8) -0.006(10)
C1E 0.077(11) 0.053(9) 0.061(11) 0.007(9) 0.008(9) 0.000(9)
C2E 0.18(2) 0.109(16) 0.147(19) -0.004(16) 0.009(18) -0.052(16)
F1E 0.25(2) 0.156(13) 0.229(18) -0.037(13) 0.182(16) -0.023(13)
F2E 0.23(2) 0.155(14) 0.173(16) 0.009(12) -0.044(14) 0.060(14)
C3E 0.25(3) 0.137(19) 0.19(2) 0.03(2) 0.02(2) -0.08(2)
F3E 0.177(16) 0.128(12) 0.205(18) 0.016(12) -0.035(13) -0.008(11)
F4E 0.32(3) 0.25(2) 0.27(2) -0.030(18) 0.23(2) -0.096(19)
C4E 0.29(3) 0.10(2) 0.22(3) 0.02(2) -0.02(3) -0.10(2)
F5E 0.47(5) 0.113(15) 0.29(3) 0.035(16) -0.06(3) -0.03(2)
F6E 0.27(4) 0.13(2) 0.067(17) -0.068(17) 0.03(2) -0.04(2)
F7E 0.40(4) 0.129(17) 0.39(4) -0.04(2) 0.16(3) -0.08(2)
O1F 0.27(2) 0.24(2) 0.130(16) 0.062(14) 0.151(16) 0.090(17)
O2F 0.26(3) 0.26(2) 0.132(16) -0.024(15) 0.053(16) -0.18(2)
C1F 0.19(3) 0.26(3) 0.13(2) 0.03(2) 0.084(18) -0.07(2)
C2F 0.21(2) 0.29(3) 0.17(2) 0.00(2) 0.105(19) -0.06(2)
F1F 0.230(17) 0.174(13) 0.122(11) 0.030(10) 0.127(12) 0.003(12)
F2F 0.030(12) 0.31(4) 0.14(2) 0.07(2) -0.026(13) -0.041(18)
C3F 0.18(2) 0.36(3) 0.21(2) -0.06(2) 0.10(2) -0.08(2)
F3F 0.187(15) 0.184(14) 0.125(11) -0.024(10) 0.096(11) 0.012(11)
F4F 0.067(12) 0.70(5) 0.27(3) -0.04(3) -0.058(14) 0.03(2)
C4F 0.24(3) 0.39(3) 0.29(3) -0.04(3) 0.10(3) -0.02(3)
F5F 0.27(4) 0.23(3) 0.31(4) -0.04(3) 0.12(4) 0.06(3)
F6F 0.09(2) 0.53(4) 0.37(4) -0.16(4) 0.13(3) -0.05(3)
F7F 0.29(4) 0.21(3) 0.29(4) -0.01(3) 0.17(3) 0.13(3)
F5FB 0.29(4) 0.18(3) 0.26(4) -0.03(3) 0.08(3) 0.16(3)
F6FB 0.20(3) 0.45(4) 0.30(4) -0.03(4) 0.16(3) -0.15(3)
F7FB 0.25(4) 0.34(4) 0.25(4) 0.04(4) 0.13(3) -0.02(4)

loop_
_atom_type_symbol
_atom_type_description
_atom_type_scat_dispersion_real
_atom_type_scat_dispersion_imag
_atom_type_scat_source
C C 0.0033 0.0016 'International Tables Vol C Tables 4.2.6.8 and 6.1.1.4'
H H 0.0000 0.0000 'International Tables Vol C Tables 4.2.6.8 and 6.1.1.4'
N N 0.0061 0.0033 'International Tables Vol C Tables 4.2.6.8 and 6.1.1.4'
O O 0.0106 0.0060 'International Tables Vol C Tables 4.2.6.8 and 6.1.1.4'
F F 0.0171 0.0103 'International Tables Vol C Tables 4.2.6.8 and 6.1.1.4'
Ag Ag -0.8971 1.1015 'International Tables Vol C Tables 4.2.6.8 and 6.1.1.4'

loop_
_geom_angle_atom_site_label_1
_geom_angle_atom_site_label_2
_geom_angle_atom_site_label_3
_geom_angle
_geom_angle_site_symmetry_1
_geom_angle_site_symmetry_3
N1 Ag1 N3 131.0(5) . .
N1 Ag1 O2A 129.4(5) . .
N3 Ag1 O2A 92.0(5) . .
N1 Ag1 Ag2 73.7(3) . .
N3 Ag1 Ag2 64.4(3) . .
O2A Ag1 Ag2 114.7(4) . .
N1 Ag1 Ag6 77.2(3) . 1_455
N3 Ag1 Ag6 151.1(3) . 1_455
O2A Ag1 Ag6 67.7(4) . 1_455
Ag2 Ag1 Ag6 142.04(6) . 1_455
N4 Ag2 N2 138.1(4) . .
N4 Ag2 O1B 124.7(5) . .
N2 Ag2 O1B 93.7(5) . .
N4 Ag2 Ag1 79.1(3) . .
N2 Ag2 Ag1 68.2(3) . .
O1B Ag2 Ag1 115.8(4) . .
N4 Ag2 Ag3 65.7(3) . .
N2 Ag2 Ag3 153.4(3) . .
O1B Ag2 Ag3 71.4(3) . .
Ag1 Ag2 Ag3 137.89(6) . .
O1C Ag3 O1E 142.5(5) . .
O1C Ag3 O2B 107.1(5) . .
O1E Ag3 O2B 108.1(5) . .
O1C Ag3 Ag4 81.9(3) . .
O1E Ag3 Ag4 128.4(3) . .
O2B Ag3 Ag4 58.2(4) . .
O1C Ag3 Ag2 55.8(3) . .
O1E Ag3 Ag2 117.7(3) . .
O2B Ag3 Ag2 81.9(4) . .
Ag4 Ag3 Ag2 109.47(5) . .
N5 Ag4 N7 138.2(5) . .
N5 Ag4 O2C 125.1(5) . .
N7 Ag4 O2C 92.9(5) . .
N5 Ag4 Ag5 77.7(3) . .
N7 Ag4 Ag5 68.4(3) . .
O2C Ag4 Ag5 117.5(4) . .
N5 Ag4 Ag3 63.8(3) . .
N7 Ag4 Ag3 155.4(3) . .
O2C Ag4 Ag3 73.5(3) . .
Ag5 Ag4 Ag3 135.90(6) . .
N8 Ag5 O1D 127.7(5) . .
N8 Ag5 N6 132.1(4) . .
O1D Ag5 N6 91.5(4) . .
N8 Ag5 O2F 99.9(6) . .
O1D Ag5 O2F 102.0(7) . .
N6 Ag5 O2F 96.4(8) . .
N8 Ag5 Ag4 74.3(3) . .
O1D Ag5 Ag4 115.3(4) . .
N6 Ag5 Ag4 63.3(3) . .
O2F Ag5 Ag4 136.9(8) . .
N8 Ag5 Ag6 73.8(3) . .
O1D Ag5 Ag6 71.3(3) . .
N6 Ag5 Ag6 153.3(3) . .
O2F Ag5 Ag6 68.6(8) . .
Ag4 Ag5 Ag6 142.36(6) . .
O2D Ag6 O1A 100.5(7) . 1_655
O2D Ag6 O1F 140.0(7) . .
O1A Ag6 O1F 118.0(7) 1_655 .
O2D Ag6 Ag5 85.0(4) . .
O1A Ag6 Ag5 122.5(5) 1_655 .
O1F Ag6 Ag5 83.3(6) . .
O2D Ag6 Ag1 119.3(4) . 1_655
O1A Ag6 Ag1 87.6(4) 1_655 1_655
O1F Ag6 Ag1 56.4(5) . 1_655
Ag5 Ag6 Ag1 138.73(7) . 1_655
C5 N1 C1 116.4(15) . .
C5 N1 Ag1 123.7(11) . .
C1 N1 Ag1 119.7(11) . .
N1 C1 C2 123.7(18) . .
N1 C1 H1A 118.2 . .
C2 C1 H1A 118.2 . .
C1 C2 C3 118.1(19) . .
C1 C2 H2A 120.9 . .
C3 C2 H2A 120.9 . .
C4 C3 C2 118.4(18) . .
C4 C3 H3A 120.8 . .
C2 C3 H3A 120.8 . .
C3 C4 C5 119.9(19) . .
C3 C4 H4A 120.1 . .
C5 C4 H4A 120.1 . .
N1 C5 C4 123.3(17) . .
N1 C5 C6 116.0(13) . .
C4 C5 C6 120.6(16) . .
N2 C6 C7 119.9(18) . .
N2 C6 C5 118.5(13) . .
C7 C6 C5 121.5(17) . .
C8 C7 C6 118(2) . .
C8 C7 H7A 120.8 . .
C6 C7 H7A 120.8 . .
C7 C8 C9 121.9(18) . .
C7 C8 H8A 119.0 . .
C9 C8 H8A 119.0 . .
C10 C9 C8 116.1(18) . .
C10 C9 H9A 121.9 . .
C8 C9 H9A 121.9 . .
C9 C10 N2 121.1(18) . .
C9 C10 H10A 119.4 . .
N2 C10 H10A 119.4 . .
C6 N2 C10 122.4(14) . .
C6 N2 Ag2 126.2(11) . .
C10 N2 Ag2 111.2(11) . .
C15 N3 C11 119.1(14) . .
C15 N3 Ag1 124.1(10) . .
C11 N3 Ag1 114.3(11) . .
N3 C11 C12 119.2(19) . .
N3 C11 H11A 120.4 . .
C12 C11 H11A 120.4 . .
C13 C12 C11 122(2) . .
C13 C12 H12A 118.9 . .
C11 C12 H12A 118.9 . .
C12 C13 C14 119.0(18) . .
C12 C13 H13A 120.5 . .
C14 C13 H13A 120.5 . .
C13 C14 C15 118.7(18) . .
C13 C14 H14A 120.6 . .
C15 C14 H14A 120.6 . .
N3 C15 C14 121.1(16) . .
N3 C15 C16 117.1(14) . .
C14 C15 C16 121.8(16) . .
N4 C16 C17 116.5(18) . .
N4 C16 C15 117.9(13) . .
C17 C16 C15 125.1(19) . .
C18 C17 C16 122(2) . .
C18 C17 H17A 119.1 . .
C16 C17 H17A 119.1 . .
C17 C18 C19 120(2) . .
C17 C18 H18A 119.9 . .
C19 C18 H18A 119.9 . .
C18 C19 C20 119(2) . .
C18 C19 H19A 120.3 . .
C20 C19 H19A 120.3 . .
N4 C20 C19 121(2) . .
N4 C20 H20A 119.6 . .
C19 C20 H20A 119.6 . .
C20 N4 C16 121.3(15) . .
C20 N4 Ag2 117.9(13) . .
C16 N4 Ag2 119.7(10) . .
C21 N5 C25 116.7(16) . .
C21 N5 Ag4 120.4(14) . .
C25 N5 Ag4 122.2(11) . .
N5 C21 C22 121(2) . .
N5 C21 H21A 119.5 . .
C22 C21 H21A 119.5 . .
C23 C22 C21 118(2) . .
C23 C22 H22A 120.8 . .
C21 C22 H22A 120.8 . .
C24 C23 C22 122(2) . .
C24 C23 H23A 119.2 . .
C22 C23 H23A 119.2 . .
C23 C24 C25 118(2) . .
C23 C24 H24A 121.2 . .
C25 C24 H24A 121.2 . .
N5 C25 C24 124.7(18) . .
N5 C25 C26 116.1(14) . .
C24 C25 C26 119.2(18) . .
N6 C26 C27 120.9(18) . .
N6 C26 C25 118.3(14) . .
C27 C26 C25 120.8(19) . .
C28 C27 C26 116(2) . .
C28 C27 H27A 121.8 . .
C26 C27 H27A 121.8 . .
C27 C28 C29 123.9(18) . .
C27 C28 H28A 118.0 . .
C29 C28 H28A 118.0 . .
C30 C29 C28 114(2) . .
C30 C29 H29A 123.1 . .
C28 C29 H29A 123.1 . .
N6 C30 C29 127(2) . .
N6 C30 H30A 116.3 . .
C29 C30 H30A 116.3 . .
C30 N6 C26 117.5(14) . .
C30 N6 Ag5 116.9(11) . .
C26 N6 Ag5 122.2(10) . .
C31 N7 C35 121.0(16) . .
C31 N7 Ag4 114.9(12) . .
C35 N7 Ag4 123.4(12) . .
N7 C31 C32 124(2) . .
N7 C31 H31A 117.9 . .
C32 C31 H31A 117.9 . .
C31 C32 C33 113.9(19) . .
C31 C32 H32A 123.0 . .
C33 C32 H32A 123.0 . .
C34 C33 C32 124(2) . .
C34 C33 H33A 118.1 . .
C32 C33 H33A 118.1 . .
C33 C34 C35 119(2) . .
C33 C34 H34A 120.7 . .
C35 C34 H34A 120.7 . .
N7 C35 C34 118(2) . .
N7 C35 C36 121.8(15) . .
C34 C35 C36 119.9(18) . .
N8 C36 C37 125(2) . .
N8 C36 C35 116.2(15) . .
C37 C36 C35 119(2) . .
C38 C37 C36 115(2) . .
C38 C37 H37A 122.3 . .
C36 C37 H37A 122.3 . .
C39 C38 C37 122(2) . .
C39 C38 H38A 119.2 . .
C37 C38 H38A 119.2 . .
C38 C39 C40 119(2) . .
C38 C39 H39A 120.5 . .
C40 C39 H39A 120.5 . .
N8 C40 C39 122(2) . .
N8 C40 H40A 118.8 . .
C39 C40 H40A 118.8 . .
C40 N8 C36 116.3(17) . .
C40 N8 Ag5 120.1(14) . .
C36 N8 Ag5 123.3(12) . .
C1A O1A Ag6 111.3(15) . 1_455
C1A O2A Ag1 137.2(16) . .
O2A C1A O1A 134(2) . .
O2A C1A C2A 117(2) . .
O1A C1A C2A 109(2) . .
F2A C2A C3A 110(3) . .
F2A C2A F1A 111(3) . .
C3A C2A F1A 101(3) . .
F2A C2A C1A 107(2) . .
C3A C2A C1A 121(3) . .
F1A C2A C1A 106(2) . .
F4A C3A F3A 124(4) . .
F4A C3A C2A 101(3) . .
F3A C3A C2A 91(3) . .
F4A C3A C4A 108(3) . .
F3A C3A C4A 120(3) . .
C2A C3A C4A 109(4) . .
F6A C4A F7A 124(7) . .
F6A C4A F5A 111(5) . .
F7A C4A F5A 92(3) . .
F6A C4A C3A 122(4) . .
F7A C4A C3A 107(3) . .
F5A C4A C3A 93(5) . .
C1B O1B Ag2 140.2(13) . .
C1B O2B Ag3 125.9(10) . .
O2B C1B O1B 119.7(14) . .
O2B C1B C2BB 110.3(15) . .
O1B C1B C2BB 130(2) . .
O2B C1B C2B 125.6(15) . .
O1B C1B C2B 112.9(16) . .
C2BB C1B C2B 20.6(10) . .
F1B C2B F2B 107.3(11) . .
F1B C2B C1B 112.0(18) . .
F2B C2B C1B 112.9(18) . .
F1B C2B C3B 111(2) . .
F2B C2B C3B 109.8(19) . .
C1B C2B C3B 103.9(14) . .
F3B C3B F4B 106.3(10) . .
F3B C3B C2B 110.7(16) . .
F4B C3B C2B 109.4(16) . .
F3B C3B C4B 110.8(11) . .
F4B C3B C4B 108.0(11) . .
C2B C3B C4B 111.4(17) . .
F7B C4B F6B 107.4(11) . .
F7B C4B F5B 106.8(10) . .
F6B C4B F5B 106.5(11) . .
F7B C4B C3B 113.1(10) . .
F6B C4B C3B 111.4(9) . .
F5B C4B C3B 111.3(10) . .
F1BB C2BB F2BB 107.7(11) . .
F1BB C2BB C1B 112(2) . .
F2BB C2BB C1B 112.8(19) . .
F1BB C2BB C3BB 109(2) . .
F2BB C2BB C3BB 108(2) . .
C1B C2BB C3BB 107.5(15) . .
F4BB C3BB F3BB 107.6(10) . .
F4BB C3BB C4BB 110.1(12) . .
F3BB C3BB C4BB 109.7(12) . .
F4BB C3BB C2BB 109.0(18) . .
F3BB C3BB C2BB 108.1(18) . .
C4BB C3BB C2BB 112.3(18) . .
F6BB C4BB F5BB 107.0(11) . .
F6BB C4BB F7BB 106.7(11) . .
F5BB C4BB F7BB 106.7(11) . .
F6BB C4BB C3BB 111.6(10) . .
F5BB C4BB C3BB 112.1(10) . .
F7BB C4BB C3BB 112.3(10) . .
C1C O1C Ag3 119.2(12) . .
C1C O2C Ag4 129.9(13) . .
O2C C1C O1C 134.9(17) . .
O2C C1C C2C 110.7(19) . .
O1C C1C C2C 114.4(18) . .
F1C C2C C3C 119(2) . .
F1C C2C F2C 107(2) . .
C3C C2C F2C 92(2) . .
F1C C2C C1C 114(2) . .
C3C C2C C1C 116(2) . .
F2C C2C C1C 105.2(18) . .
F4C C3C F3C 102(2) . .
F4C C3C C4C 108(3) . .
F3C C3C C4C 105(2) . .
F4C C3C C2C 110(2) . .
F3C C3C C2C 106(2) . .
C4C C3C C2C 124(3) . .
F6C C4C F7C 114(4) . .
F6C C4C F5C 107(3) . .
F7C C4C F5C 103(3) . .
F6C C4C C3C 115(3) . .
F7C C4C C3C 112(3) . .
F5C C4C C3C 104(3) . .
C1D O1D Ag5 136.2(11) . .
C1D O2D Ag6 122.3(11) . .
O2D C1D O1D 122.3(14) . .
O2D C1D C2D 114.2(13) . .
O1D C1D C2D 123.4(16) . .
F2D C2D F1D 107.6(9) . .
F2D C2D C1D 113.3(11) . .
F1D C2D C1D 114.1(11) . .
F2D C2D C3D 108.3(11) . .
F1D C2D C3D 101.2(14) . .
C1D C2D C3D 111.5(11) . .
F4D C3D F3D 108.1(9) . .
F4D C3D C4D 109.2(8) . .
F3D C3D C4D 107.3(9) . .
F4D C3D C2D 107.2(10) . .
F3D C3D C2D 107.6(9) . .
C4D C3D C2D 117.2(9) . .
F6D C4D F5D 108.2(9) . .
F6D C4D F7D 107.7(10) . .
F5D C4D F7D 106.8(9) . .
F6D C4D C3D 112.0(9) . .
F5D C4D C3D 111.7(9) . .
F7D C4D C3D 110.2(8) . .
C1E O1E Ag3 100.0(11) . .
O2E C1E O1E 127.4(17) . .
O2E C1E C2E 118(2) . .
O1E C1E C2E 115(2) . .
C3E C2E F2E 108(3) . .
C3E C2E C1E 126(4) . .
F2E C2E C1E 112(2) . .
C3E C2E F1E 96(3) . .
F2E C2E F1E 100(3) . .
C1E C2E F1E 111(2) . .
C2E C3E F3E 103(3) . .
C2E C3E F4E 93(3) . .
F3E C3E F4E 107(4) . .
C2E C3E C4E 123(5) . .
F3E C3E C4E 101(3) . .
F4E C3E C4E 126(3) . .
F6E C4E F5E 119(8) . .
F6E C4E F7E 113(5) . .
F5E C4E F7E 99(4) . .
F6E C4E C3E 123(5) . .
F5E C4E C3E 104(4) . .
F7E C4E C3E 93(5) . .
C1F O1F Ag6 115(2) . .
C1F O2F Ag5 139(2) . .
O1F C1F O2F 121(3) . .
O1F C1F C2F 106(2) . .
O2F C1F C2F 132(3) . .
F2F C2F F1F 108.4(11) . .
F2F C2F C1F 118.4(15) . .
F1F C2F C1F 120.2(15) . .
F2F C2F C3F 109.0(14) . .
F1F C2F C3F 96.6(14) . .
C1F C2F C3F 101(2) . .
F4F C3F F3F 108.1(10) . .
F4F C3F C4F 110.7(10) . .
F3F C3F C4F 109.0(9) . .
F4F C3F C2F 109.4(12) . .
F3F C3F C2F 107.3(10) . .
C4F C3F C2F 112.3(12) . .
F7FB C4F F5F 131.2(14) . .
F7FB C4F F6F 64.9(16) . .
F5F C4F F6F 107.3(10) . .
F7FB C4F F5FB 107.1(10) . .
F5F C4F F5FB 41.9(17) . .
F6F C4F F5FB 134.4(14) . .
F7FB C4F F7F 43.6(16) . .
F5F C4F F7F 106.1(9) . .
F6F C4F F7F 106.0(9) . .
F5FB C4F F7F 68.1(16) . .
F7FB C4F F6FB 106.4(9) . .
F5F C4F F6FB 66.4(16) . .
F6F C4F F6FB 45.3(15) . .
F5FB C4F F6FB 105.8(9) . .
F7F C4F F6FB 135.5(14) . .
F7FB C4F C3F 114.4(9) . .
F5F C4F C3F 112.9(9) . .
F6F C4F C3F 112.1(9) . .
F5FB C4F C3F 111.7(9) . .
F7F C4F C3F 112.0(9) . .
F6FB C4F C3F 110.9(9) . .

loop_
_geom_bond_atom_site_label_1
_geom_bond_atom_site_label_2
_geom_bond_distance
_geom_bond_site_symmetry_2
Ag1 N1 2.270(12) .
Ag1 N3 2.318(12) .
Ag1 O2A 2.349(14) .
Ag1 Ag2 2.9323(18) .
Ag1 Ag6 3.076(2) 1_455
Ag2 N4 2.286(12) .
Ag2 N2 2.330(12) .
Ag2 O1B 2.342(12) .
Ag2 Ag3 3.2286(19) .
Ag3 O1C 2.311(13) .
Ag3 O1E 2.335(13) .
Ag3 O2B 2.354(12) .
Ag3 Ag4 3.2183(19) .
Ag4 N5 2.232(13) .
Ag4 N7 2.342(13) .
Ag4 O2C 2.342(12) .
Ag4 Ag5 2.9445(18) .
Ag5 N8 2.282(15) .
Ag5 O1D 2.324(12) .
Ag5 N6 2.336(11) .
Ag5 O2F 2.461(19) .
Ag5 Ag6 3.028(2) .
Ag6 O2D 2.222(15) .
Ag6 O1A 2.274(17) 1_655
Ag6 O1F 2.55(3) .
Ag6 Ag1 3.076(2) 1_655
N1 C5 1.289(18) .
N1 C1 1.331(19) .
C1 C2 1.35(2) .
C1 H1A 0.9300 .
C2 C3 1.38(3) .
C2 H2A 0.9300 .
C3 C4 1.31(2) .
C3 H3A 0.9300 .
C4 C5 1.38(2) .
C4 H4A 0.9300 .
C5 C6 1.48(2) .
C6 N2 1.332(19) .
C6 C7 1.38(2) .
C7 C8 1.38(3) .
C7 H7A 0.9300 .
C8 C9 1.44(3) .
C8 H8A 0.9300 .
C9 C10 1.36(2) .
C9 H9A 0.9300 .
C10 N2 1.381(19) .
C10 H10A 0.9300 .
N3 C15 1.349(18) .
N3 C11 1.38(2) .
C11 C12 1.38(2) .
C11 H11A 0.9300 .
C12 C13 1.33(3) .
C12 H12A 0.9300 .
C13 C14 1.39(3) .
C13 H13A 0.9300 .
C14 C15 1.40(2) .
C14 H14A 0.9300 .
C15 C16 1.44(2) .
C16 N4 1.369(19) .
C16 C17 1.38(2) .
C17 C18 1.33(3) .
C17 H17A 0.9300 .
C18 C19 1.34(3) .
C18 H18A 0.9300 .
C19 C20 1.36(3) .
C19 H19A 0.9300 .
C20 N4 1.33(2) .
C20 H20A 0.9300 .
N5 C21 1.35(2) .
N5 C25 1.36(2) .
C21 C22 1.40(3) .
C21 H21A 0.9300 .
C22 C23 1.38(3) .
C22 H22A 0.9300 .
C23 C24 1.33(3) .
C23 H23A 0.9300 .
C24 C25 1.37(2) .
C24 H24A 0.9300 .
C25 C26 1.50(2) .
C26 N6 1.36(2) .
C26 C27 1.38(2) .
C27 C28 1.36(3) .
C27 H27A 0.9300 .
C28 C29 1.37(3) .
C28 H28A 0.9300 .
C29 C30 1.34(2) .
C29 H29A 0.9300 .
C30 N6 1.297(19) .
C30 H30A 0.9300 .
N7 C31 1.31(2) .
N7 C35 1.34(2) .
C31 C32 1.35(2) .
C31 H31A 0.9300 .
C32 C33 1.38(3) .
C32 H32A 0.9300 .
C33 C34 1.33(3) .
C33 H33A 0.9300 .
C34 C35 1.38(2) .
C34 H34A 0.9300 .
C35 C36 1.48(3) .
C36 N8 1.34(2) .
C36 C37 1.37(2) .
C37 C38 1.36(3) .
C37 H37A 0.9300 .
C38 C39 1.34(3) .
C38 H38A 0.9300 .
C39 C40 1.36(3) .
C39 H39A 0.9300 .
C40 N8 1.32(2) .
C40 H40A 0.9300 .
O1A C1A 1.19(2) .
O1A Ag6 2.274(17) 1_455
O2A C1A 1.12(2) .
C1A C2A 1.63(3) .
C2A F2A 1.31(3) .
C2A C3A 1.44(4) .
C2A F1A 1.49(3) .
C3A F4A 1.34(3) .
C3A F3A 1.37(3) .
C3A C4A 1.56(5) .
C4A F6A 1.09(4) .
C4A F7A 1.30(5) .
C4A F5A 1.38(6) .
O1B C1B 1.282(19) .
O2B C1B 1.22(2) .
C1B C2BB 1.49(3) .
C1B C2B 1.49(3) .
C2B F1B 1.349(10) .
C2B F2B 1.349(10) .
C2B C3B 1.51(3) .
C3B F3B 1.346(10) .
C3B F4B 1.366(10) .
C3B C4B 1.522(16) .
C4B F7B 1.311(10) .
C4B F6B 1.316(10) .
C4B F5B 1.324(10) .
C2BB F1BB 1.349(10) .
C2BB F2BB 1.352(10) .
C2BB C3BB 1.54(3) .
C3BB F4BB 1.347(10) .
C3BB F3BB 1.354(10) .
C3BB C4BB 1.519(17) .
C4BB F6BB 1.318(10) .
C4BB F5BB 1.318(10) .
C4BB F7BB 1.318(10) .
O1C C1C 1.22(2) .
O2C C1C 1.20(2) .
C1C C2C 1.58(3) .
C2C F1C 1.22(3) .
C2C C3C 1.49(3) .
C2C F2C 1.55(3) .
C3C F4C 1.34(3) .
C3C F3C 1.37(3) .
C3C C4C 1.47(4) .
C4C F6C 1.23(3) .
C4C F7C 1.24(3) .
C4C F5C 1.41(4) .
O1D C1D 1.229(17) .
O2D C1D 1.19(2) .
C1D C2D 1.478(18) .
C2D F2D 1.342(9) .
C2D F1D 1.345(9) .
C2D C3D 1.547(16) .
C3D F4D 1.347(8) .
C3D F3D 1.358(9) .
C3D C4D 1.540(13) .
C4D F6D 1.302(9) .
C4D F5D 1.308(9) .
C4D F7D 1.317(10) .
O1E C1E 1.258(19) .
O2E C1E 1.163(19) .
C1E C2E 1.52(3) .
C2E C3E 1.32(4) .
C2E F2E 1.39(3) .
C2E F1E 1.53(4) .
C3E F3E 1.43(4) .
C3E F4E 1.45(5) .
C3E C4E 1.62(6) .
C4E F6E 1.02(6) .
C4E F5E 1.25(5) .
C4E F7E 1.33(6) .
O1F C1F 1.15(4) .
O2F C1F 1.19(3) .
C1F C2F 1.39(2) .
C2F F2F 1.341(10) .
C2F F1F 1.345(10) .
C2F C3F 1.53(2) .
C3F F4F 1.341(9) .
C3F F3F 1.372(10) .
C3F C4F 1.516(11) .
C4F F7FB 1.310(9) .
C4F F5F 1.313(9) .
C4F F6F 1.317(9) .
C4F F5FB 1.318(9) .
C4F F7F 1.328(9) .
C4F F6FB 1.331(9) .

loop_
_geom_torsion_atom_site_label_1
_geom_torsion_atom_site_label_2
_geom_torsion_atom_site_label_3
_geom_torsion_atom_site_label_4
_geom_torsion
_geom_torsion_site_symmetry_1
_geom_torsion_site_symmetry_4
N1 Ag1 Ag2 N4 84.4(5) . .
N3 Ag1 Ag2 N4 -69.6(5) . .
O2A Ag1 Ag2 N4 -149.3(5) . .
Ag6 Ag1 Ag2 N4 125.8(4) 1_455 .
N1 Ag1 Ag2 N2 -68.9(5) . .
N3 Ag1 Ag2 N2 137.2(5) . .
O2A Ag1 Ag2 N2 57.5(5) . .
Ag6 Ag1 Ag2 N2 -27.5(4) 1_455 .
N1 Ag1 Ag2 O1B -152.2(6) . .
N3 Ag1 Ag2 O1B 53.9(6) . .
O2A Ag1 Ag2 O1B -25.9(6) . .
Ag6 Ag1 Ag2 O1B -110.8(4) 1_455 .
N1 Ag1 Ag2 Ag3 117.4(4) . .
N3 Ag1 Ag2 Ag3 -36.6(4) . .
O2A Ag1 Ag2 Ag3 -116.3(4) . .
Ag6 Ag1 Ag2 Ag3 158.80(9) 1_455 .
N4 Ag2 Ag3 O1C -103.5(6) . .
N2 Ag2 Ag3 O1C 53.6(8) . .
O1B Ag2 Ag3 O1C 112.3(6) . .
Ag1 Ag2 Ag3 O1C -139.4(4) . .
N4 Ag2 Ag3 O1E 33.1(5) . .
N2 Ag2 Ag3 O1E -169.8(8) . .
O1B Ag2 Ag3 O1E -111.1(6) . .
Ag1 Ag2 Ag3 O1E -2.8(3) . .
N4 Ag2 Ag3 O2B 139.4(5) . .
N2 Ag2 Ag3 O2B -63.5(8) . .
O1B Ag2 Ag3 O2B -4.8(6) . .
Ag1 Ag2 Ag3 O2B 103.4(4) . .
N4 Ag2 Ag3 Ag4 -168.6(4) . .
N2 Ag2 Ag3 Ag4 -11.5(7) . .
O1B Ag2 Ag3 Ag4 47.2(4) . .
Ag1 Ag2 Ag3 Ag4 155.44(7) . .
O1C Ag3 Ag4 N5 140.5(5) . .
O1E Ag3 Ag4 N5 -14.9(6) . .
O2B Ag3 Ag4 N5 -103.5(6) . .
Ag2 Ag3 Ag4 N5 -170.2(4) . .
O1C Ag3 Ag4 N7 -62.5(8) . .
O1E Ag3 Ag4 N7 142.1(8) . .
O2B Ag3 Ag4 N7 53.5(9) . .
Ag2 Ag3 Ag4 N7 -13.2(8) . .
O1C Ag3 Ag4 O2C -3.9(5) . .
O1E Ag3 Ag4 O2C -159.4(6) . .
O2B Ag3 Ag4 O2C 112.1(6) . .
Ag2 Ag3 Ag4 O2C 45.4(4) . .
O1C Ag3 Ag4 Ag5 108.7(3) . .
O1E Ag3 Ag4 Ag5 -46.7(4) . .
O2B Ag3 Ag4 Ag5 -135.3(4) . .
Ag2 Ag3 Ag4 Ag5 158.04(7) . .
N5 Ag4 Ag5 N8 84.9(6) . .
N7 Ag4 Ag5 N8 -70.0(5) . .
O2C Ag4 Ag5 N8 -151.7(6) . .
Ag3 Ag4 Ag5 N8 113.8(4) . .
N5 Ag4 Ag5 O1D -150.3(5) . .
N7 Ag4 Ag5 O1D 54.8(5) . .
O2C Ag4 Ag5 O1D -27.0(6) . .
Ag3 Ag4 Ag5 O1D -121.4(4) . .
N5 Ag4 Ag5 N6 -72.1(5) . .
N7 Ag4 Ag5 N6 133.0(5) . .
O2C Ag4 Ag5 N6 51.2(5) . .
Ag3 Ag4 Ag5 N6 -43.2(4) . .
N5 Ag4 Ag5 O2F -2.8(9) . .
N7 Ag4 Ag5 O2F -157.8(9) . .
O2C Ag4 Ag5 O2F 120.5(9) . .
Ag3 Ag4 Ag5 O2F 26.1(8) . .
N5 Ag4 Ag5 Ag6 117.9(4) . .
N7 Ag4 Ag5 Ag6 -37.1(3) . .
O2C Ag4 Ag5 Ag6 -118.8(4) . .
Ag3 Ag4 Ag5 Ag6 146.77(9) . .
N8 Ag5 Ag6 O2D 130.5(7) . .
O1D Ag5 Ag6 O2D -10.0(6) . .
N6 Ag5 Ag6 O2D -62.5(9) . .
O2F Ag5 Ag6 O2D -121.6(7) . .
Ag4 Ag5 Ag6 O2D 97.5(5) . .
N8 Ag5 Ag6 O1A 31.2(7) . 1_655
O1D Ag5 Ag6 O1A -109.3(7) . 1_655
N6 Ag5 Ag6 O1A -161.8(9) . 1_655
O2F Ag5 Ag6 O1A 139.1(8) . 1_655
Ag4 Ag5 Ag6 O1A -1.8(6) . 1_655
N8 Ag5 Ag6 O1F -87.9(6) . .
O1D Ag5 Ag6 O1F 131.6(6) . .
N6 Ag5 Ag6 O1F 79.1(8) . .
O2F Ag5 Ag6 O1F 20.0(7) . .
Ag4 Ag5 Ag6 O1F -120.9(4) . .
N8 Ag5 Ag6 Ag1 -99.3(4) . 1_655
O1D Ag5 Ag6 Ag1 120.2(4) . 1_655
N6 Ag5 Ag6 Ag1 67.7(8) . 1_655
O2F Ag5 Ag6 Ag1 8.5(5) . 1_655
Ag4 Ag5 Ag6 Ag1 -132.35(10) . 1_655
N3 Ag1 N1 C5 105.1(13) . .
O2A Ag1 N1 C5 -35.4(15) . .
Ag2 Ag1 N1 C5 73.4(11) . .
Ag6 Ag1 N1 C5 -81.9(12) 1_455 .
N3 Ag1 N1 C1 -79.4(13) . .
O2A Ag1 N1 C1 140.0(12) . .
Ag2 Ag1 N1 C1 -111.1(12) . .
Ag6 Ag1 N1 C1 93.6(12) 1_455 .
C5 N1 C1 C2 1(2) . .
Ag1 N1 C1 C2 -175.2(13) . .
N1 C1 C2 C3 2(3) . .
C1 C2 C3 C4 -1(3) . .
C2 C3 C4 C5 -2(3) . .
C1 N1 C5 C4 -4(2) . .
Ag1 N1 C5 C4 171.7(12) . .
C1 N1 C5 C6 177.8(14) . .
Ag1 N1 C5 C6 -6.6(19) . .
C3 C4 C5 N1 5(3) . .
C3 C4 C5 C6 -177.0(17) . .
N1 C5 C6 N2 -47(2) . .
C4 C5 C6 N2 134.2(15) . .
N1 C5 C6 C7 135.6(16) . .
C4 C5 C6 C7 -43(2) . .
N2 C6 C7 C8 1(3) . .
C5 C6 C7 C8 177.9(17) . .
C6 C7 C8 C9 -1(3) . .
C7 C8 C9 C10 2(3) . .
C8 C9 C10 N2 -2(3) . .
C7 C6 N2 C10 -1(2) . .
C5 C6 N2 C10 -178.0(14) . .
C7 C6 N2 Ag2 173.6(12) . .
C5 C6 N2 Ag2 -3.5(19) . .
C9 C10 N2 C6 1(3) . .
C9 C10 N2 Ag2 -173.8(15) . .
N4 Ag2 N2 C6 27.5(15) . .
O1B Ag2 N2 C6 -174.8(12) . .
Ag1 Ag2 N2 C6 68.9(11) . .
Ag3 Ag2 N2 C6 -120.5(11) . .
N4 Ag2 N2 C10 -157.5(10) . .
O1B Ag2 N2 C10 0.2(11) . .
Ag1 Ag2 N2 C10 -116.1(11) . .
Ag3 Ag2 N2 C10 54.5(14) . .
N1 Ag1 N3 C15 48.8(15) . .
O2A Ag1 N3 C15 -160.7(13) . .
Ag2 Ag1 N3 C15 82.8(12) . .
Ag6 Ag1 N3 C15 -116.9(11) 1_455 .
N1 Ag1 N3 C11 -149.3(12) . .
O2A Ag1 N3 C11 1.3(13) . .
Ag2 Ag1 N3 C11 -115.3(13) . .
Ag6 Ag1 N3 C11 45.0(16) 1_455 .
C15 N3 C11 C12 8(3) . .
Ag1 N3 C11 C12 -155.4(14) . .
N3 C11 C12 C13 -10(3) . .
C11 C12 C13 C14 8(3) . .
C12 C13 C14 C15 -5(3) . .
C11 N3 C15 C14 -4(2) . .
Ag1 N3 C15 C14 156.7(12) . .
C11 N3 C15 C16 179.1(14) . .
Ag1 N3 C15 C16 -19.8(19) . .
C13 C14 C15 N3 3(3) . .
C13 C14 C15 C16 179.3(16) . .
N3 C15 C16 N4 -51.7(18) . .
C14 C15 C16 N4 131.9(16) . .
N3 C15 C16 C17 136.7(17) . .
C14 C15 C16 C17 -40(2) . .
N4 C16 C17 C18 5(3) . .
C15 C16 C17 C18 176.6(18) . .
C16 C17 C18 C19 -3(3) . .
C17 C18 C19 C20 1(4) . .
C18 C19 C20 N4 -1(3) . .
C19 C20 N4 C16 3(3) . .
C19 C20 N4 Ag2 170.7(15) . .
C17 C16 N4 C20 -5(2) . .
C15 C16 N4 C20 -177.0(14) . .
C17 C16 N4 Ag2 -172.3(12) . .
C15 C16 N4 Ag2 15.3(16) . .
N2 Ag2 N4 C20 -73.9(14) . .
O1B Ag2 N4 C20 133.4(12) . .
Ag1 Ag2 N4 C20 -112.6(12) . .
Ag3 Ag2 N4 C20 91.0(12) . .
N2 Ag2 N4 C16 94.1(11) . .
O1B Ag2 N4 C16 -58.6(12) . .
Ag1 Ag2 N4 C16 55.4(10) . .
Ag3 Ag2 N4 C16 -101.0(10) . .
N7 Ag4 N5 C21 -73.2(14) . .
O2C Ag4 N5 C21 135.6(12) . .
Ag5 Ag4 N5 C21 -109.4(12) . .
Ag3 Ag4 N5 C21 92.7(12) . .
N7 Ag4 N5 C25 97.1(12) . .
O2C Ag4 N5 C25 -54.1(13) . .
Ag5 Ag4 N5 C25 61.0(11) . .
Ag3 Ag4 N5 C25 -97.0(11) . .
C25 N5 C21 C22 1(2) . .
Ag4 N5 C21 C22 172.0(14) . .
N5 C21 C22 C23 -3(3) . .
C21 C22 C23 C24 3(3) . .
C22 C23 C24 C25 0(3) . .
C21 N5 C25 C24 1(2) . .
Ag4 N5 C25 C24 -169.2(13) . .
C21 N5 C25 C26 178.1(14) . .
Ag4 N5 C25 C26 7.4(18) . .
C23 C24 C25 N5 -2(3) . .
C23 C24 C25 C26 -178.5(18) . .
N5 C25 C26 N6 -45(2) . .
C24 C25 C26 N6 132.2(17) . .
N5 C25 C26 C27 135.0(17) . .
C24 C25 C26 C27 -48(2) . .
N6 C26 C27 C28 0(3) . .
C25 C26 C27 C28 -179.4(16) . .
C26 C27 C28 C29 1(3) . .
C27 C28 C29 C30 -1(3) . .
C28 C29 C30 N6 0(3) . .
C29 C30 N6 C26 1(3) . .
C29 C30 N6 Ag5 -158.4(17) . .
C27 C26 N6 C30 -1(2) . .
C25 C26 N6 C30 178.5(15) . .
C27 C26 N6 Ag5 157.3(13) . .
C25 C26 N6 Ag5 -23.0(19) . .
N8 Ag5 N6 C30 -148.1(12) . .
O1D Ag5 N6 C30 0.1(13) . .
O2F Ag5 N6 C30 102.3(14) . .
Ag4 Ag5 N6 C30 -117.6(13) . .
Ag6 Ag5 N6 C30 48.8(17) . .
N8 Ag5 N6 C26 53.3(15) . .
O1D Ag5 N6 C26 -158.5(13) . .
O2F Ag5 N6 C26 -56.2(13) . .
Ag4 Ag5 N6 C26 83.8(12) . .
Ag6 Ag5 N6 C26 -109.7(12) . .
N5 Ag4 N7 C31 -154.4(12) . .
O2C Ag4 N7 C31 2.4(13) . .
Ag5 Ag4 N7 C31 -116.1(13) . .
Ag3 Ag4 N7 C31 57.4(16) . .
N5 Ag4 N7 C35 34.7(16) . .
O2C Ag4 N7 C35 -168.6(13) . .
Ag5 Ag4 N7 C35 73.0(13) . .
Ag3 Ag4 N7 C35 -113.5(13) . .
C35 N7 C31 C32 1(3) . .
Ag4 N7 C31 C32 -170.3(15) . .
N7 C31 C32 C33 -1(3) . .
C31 C32 C33 C34 -1(3) . .
C32 C33 C34 C35 2(3) . .
C31 N7 C35 C34 0(3) . .
Ag4 N7 C35 C34 170.7(13) . .
C31 N7 C35 C36 179.3(16) . .
Ag4 N7 C35 C36 -10(2) . .
C33 C34 C35 N7 -2(3) . .
C33 C34 C35 C36 179.4(18) . .
N7 C35 C36 N8 -43(2) . .
C34 C35 C36 N8 136.3(17) . .
N7 C35 C36 C37 138.4(17) . .
C34 C35 C36 C37 -43(2) . .
N8 C36 C37 C38 3(3) . .
C35 C36 C37 C38 -178.5(19) . .
C36 C37 C38 C39 1(4) . .
C37 C38 C39 C40 -6(4) . .
C38 C39 C40 N8 7(3) . .
C39 C40 N8 C36 -3(3) . .
C39 C40 N8 Ag5 -177.4(15) . .
C37 C36 N8 C40 -2(2) . .
C35 C36 N8 C40 179.4(15) . .
C37 C36 N8 Ag5 172.2(13) . .
C35 C36 N8 Ag5 -6.7(19) . .
O1D Ag5 N8 C40 134.4(13) . .
N6 Ag5 N8 C40 -87.3(14) . .
O2F Ag5 N8 C40 20.8(15) . .
Ag4 Ag5 N8 C40 -115.4(13) . .
Ag6 Ag5 N8 C40 84.8(13) . .
O1D Ag5 N8 C36 -39.3(14) . .
N6 Ag5 N8 C36 98.9(13) . .
O2F Ag5 N8 C36 -153.0(14) . .
Ag4 Ag5 N8 C36 70.9(11) . .
Ag6 Ag5 N8 C36 -88.9(12) . .
N1 Ag1 O2A C1A -33(3) . .
N3 Ag1 O2A C1A 176(3) . .
Ag2 Ag1 O2A C1A -122(3) . .
Ag6 Ag1 O2A C1A 17(3) 1_455 .
Ag1 O2A C1A O1A -13(6) . .
Ag1 O2A C1A C2A 170.2(18) . .
Ag6 O1A C1A O2A -5(4) 1_455 .
Ag6 O1A C1A C2A 172.1(17) 1_455 .
O2A C1A C2A F2A -147(3) . .
O1A C1A C2A F2A 35(4) . .
O2A C1A C2A C3A -20(4) . .
O1A C1A C2A C3A 162(3) . .
O2A C1A C2A F1A 94(3) . .
O1A C1A C2A F1A -84(3) . .
F2A C2A C3A F4A -170(3) . .
F1A C2A C3A F4A -52(3) . .
C1A C2A C3A F4A 64(4) . .
F2A C2A C3A F3A 65(3) . .
F1A C2A C3A F3A -177(2) . .
C1A C2A C3A F3A -60(3) . .
F2A C2A C3A C4A -57(4) . .
F1A C2A C3A C4A 61(3) . .
C1A C2A C3A C4A 178(3) . .
F4A C3A C4A F6A 35(9) . .
F3A C3A C4A F6A -177(6) . .
C2A C3A C4A F6A -74(8) . .
F4A C3A C4A F7A -175(5) . .
F3A C3A C4A F7A -27(8) . .
C2A C3A C4A F7A 76(5) . .
F4A C3A C4A F5A -82(4) . .
F3A C3A C4A F5A 66(6) . .
C2A C3A C4A F5A 169(3) . .
N4 Ag2 O1B C1B -30(2) . .
N2 Ag2 O1B C1B 168(2) . .
Ag1 Ag2 O1B C1B -125(2) . .
Ag3 Ag2 O1B C1B 10(2) . .
O1C Ag3 O2B C1B -44.8(19) . .
O1E Ag3 O2B C1B 122.1(17) . .
Ag4 Ag3 O2B C1B -113.4(18) . .
Ag2 Ag3 O2B C1B 5.6(17) . .
Ag3 O2B C1B O1B -1(3) . .
Ag3 O2B C1B C2BB 179.4(11) . .
Ag3 O2B C1B C2B -164.9(15) . .
Ag2 O1B C1B O2B -9(4) . .
Ag2 O1B C1B C2BB 170.0(15) . .
Ag2 O1B C1B C2B 156.4(16) . .
O2B C1B C2B F1B 2(3) . .
O1B C1B C2B F1B -162(2) . .
C2BB C1B C2B F1B 49(4) . .
O2B C1B C2B F2B 124(2) . .
O1B C1B C2B F2B -41(3) . .
C2BB C1B C2B F2B 170(5) . .
O2B C1B C2B C3B -117(2) . .
O1B C1B C2B C3B 78(2) . .
C2BB C1B C2B C3B -71(4) . .
F1B C2B C3B F3B -76(3) . .
F2B C2B C3B F3B 165.4(18) . .
C1B C2B C3B F3B 44.4(17) . .
F1B C2B C3B F4B 167.0(19) . .
F2B C2B C3B F4B 49(2) . .
C1B C2B C3B F4B -72.4(17) . .
F1B C2B C3B C4B 48(2) . .
F2B C2B C3B C4B -71(2) . .
C1B C2B C3B C4B 168.2(14) . .
F3B C3B C4B F7B 76(3) . .
F4B C3B C4B F7B -168(3) . .
C2B C3B C4B F7B -48(3) . .
F3B C3B C4B F6B -45(3) . .
F4B C3B C4B F6B 71(3) . .
C2B C3B C4B F6B -169(3) . .
F3B C3B C4B F5B -164(3) . .
F4B C3B C4B F5B -48(3) . .
C2B C3B C4B F5B 72(3) . .
O2B C1B C2BB F1BB 90(2) . .
O1B C1B C2BB F1BB -90(3) . .
C2B C1B C2BB F1BB -52(4) . .
O2B C1B C2BB F2BB -32(3) . .
O1B C1B C2BB F2BB 149(2) . .
C2B C1B C2BB F2BB -173(5) . .
O2B C1B C2BB C3BB -150.9(19) . .
O1B C1B C2BB C3BB 30(3) . .
C2B C1B C2BB C3BB 68(4) . .
F1BB C2BB C3BB F4BB 52(2) . .
F2BB C2BB C3BB F4BB 168.6(18) . .
C1B C2BB C3BB F4BB -69.5(16) . .
F1BB C2BB C3BB F3BB 168.6(18) . .
F2BB C2BB C3BB F3BB -75(2) . .
C1B C2BB C3BB F3BB 47.1(17) . .
F1BB C2BB C3BB C4BB -70.3(19) . .
F2BB C2BB C3BB C4BB 46(2) . .
C1B C2BB C3BB C4BB 168.3(14) . .
F4BB C3BB C4BB F6BB 52(3) . .
F3BB C3BB C4BB F6BB -66(3) . .
C2BB C3BB C4BB F6BB 173(3) . .
F4BB C3BB C4BB F5BB -68(3) . .
F3BB C3BB C4BB F5BB 173(3) . .
C2BB C3BB C4BB F5BB 53(3) . .
F4BB C3BB C4BB F7BB 172(3) . .
F3BB C3BB C4BB F7BB 53(3) . .
C2BB C3BB C4BB F7BB -67(3) . .
O1E Ag3 O1C C1C 151.2(14) . .
O2B Ag3 O1C C1C -49.5(16) . .
Ag4 Ag3 O1C C1C 3.6(14) . .
Ag2 Ag3 O1C C1C -116.7(16) . .
N5 Ag4 O2C C1C -32(2) . .
N7 Ag4 O2C C1C 166.8(19) . .
Ag5 Ag4 O2C C1C -126.1(18) . .
Ag3 Ag4 O2C C1C 7.6(18) . .
Ag4 O2C C1C O1C -8(4) . .
Ag4 O2C C1C C2C 172.6(15) . .
Ag3 O1C C1C O2C 1(3) . .
Ag3 O1C C1C C2C -179.9(15) . .
O2C C1C C2C F1C -87(3) . .
O1C C1C C2C F1C 93(3) . .
O2C C1C C2C C3C 56(3) . .
O1C C1C C2C C3C -123(2) . .
O2C C1C C2C F2C 156.1(19) . .
O1C C1C C2C F2C -23(3) . .
F1C C2C C3C F4C 173(2) . .
F2C C2C C3C F4C -77(2) . .
C1C C2C C3C F4C 31(3) . .
F1C C2C C3C F3C 64(3) . .
F2C C2C C3C F3C 174.0(19) . .
C1C C2C C3C F3C -78(3) . .
F1C C2C C3C C4C -57(4) . .
F2C C2C C3C C4C 53(3) . .
C1C C2C C3C C4C 161(3) . .
F4C C3C C4C F6C -67(4) . .
F3C C3C C4C F6C 41(5) . .
C2C C3C C4C F6C 162(3) . .
F4C C3C C4C F7C 66(5) . .
F3C C3C C4C F7C 174(4) . .
C2C C3C C4C F7C -66(5) . .
F4C C3C C4C F5C 177(2) . .
F3C C3C C4C F5C -75(3) . .
C2C C3C C4C F5C 45(4) . .
N8 Ag5 O1D C1D -38(2) . .
N6 Ag5 O1D C1D 171.7(19) . .
O2F Ag5 O1D C1D 75(2) . .
Ag4 Ag5 O1D C1D -127.3(18) . .
Ag6 Ag5 O1D C1D 12.6(18) . .
O1A Ag6 O2D C1D 139.4(18) 1_655 .
O1F Ag6 O2D C1D -56(2) . .
Ag5 Ag6 O2D C1D 17.3(17) . .
Ag1 Ag6 O2D C1D -127.4(16) 1_655 .
Ag6 O2D C1D O1D -14(3) . .
Ag6 O2D C1D C2D 164.4(10) . .
Ag5 O1D C1D O2D -3(3) . .
Ag5 O1D C1D C2D 178.4(11) . .
O2D C1D C2D F2D -96.5(17) . .
O1D C1D C2D F2D 82(2) . .
O2D C1D C2D F1D 27(2) . .
O1D C1D C2D F1D -154.5(17) . .
O2D C1D C2D C3D 141.0(17) . .
O1D C1D C2D C3D -40.5(19) . .
F2D C2D C3D F4D -176.5(12) . .
F1D C2D C3D F4D 70.6(13) . .
C1D C2D C3D F4D -51.2(12) . .
F2D C2D C3D F3D -60.5(14) . .
F1D C2D C3D F3D -173.4(11) . .
C1D C2D C3D F3D 64.9(11) . .
F2D C2D C3D C4D 60.5(13) . .
F1D C2D C3D C4D -52.5(12) . .
C1D C2D C3D C4D -174.2(9) . .
F4D C3D C4D F6D -55.1(15) . .
F3D C3D C4D F6D -172.0(14) . .
C2D C3D C4D F6D 66.9(14) . .
F4D C3D C4D F5D -176.7(14) . .
F3D C3D C4D F5D 66.3(15) . .
C2D C3D C4D F5D -54.7(14) . .
F4D C3D C4D F7D 64.7(15) . .
F3D C3D C4D F7D -52.2(15) . .
C2D C3D C4D F7D -173.2(13) . .
O1C Ag3 O1E C1E -40.1(15) . .
O2B Ag3 O1E C1E 160.7(11) . .
Ag4 Ag3 O1E C1E 97.3(11) . .
Ag2 Ag3 O1E C1E -109.1(11) . .
Ag3 O1E C1E O2E -3(2) . .
Ag3 O1E C1E C2E 172.8(18) . .
O2E C1E C2E C3E -98(4) . .
O1E C1E C2E C3E 86(4) . .
O2E C1E C2E F2E 37(4) . .
O1E C1E C2E F2E -139(2) . .
O2E C1E C2E F1E 148(2) . .
O1E C1E C2E F1E -28(3) . .
F2E C2E C3E F3E 177(3) . .
C1E C2E C3E F3E -47(5) . .
F1E C2E C3E F3E 75(3) . .
F2E C2E C3E F4E -75(4) . .
C1E C2E C3E F4E 61(4) . .
F1E C2E C3E F4E -177(3) . .
F2E C2E C3E C4E 63(5) . .
C1E C2E C3E C4E -161(3) . .
F1E C2E C3E C4E -39(5) . .
C2E C3E C4E F6E 83(8) . .
F3E C3E C4E F6E -31(8) . .
F4E C3E C4E F6E -152(6) . .
C2E C3E C4E F5E -57(6) . .
F3E C3E C4E F5E -171(4) . .
F4E C3E C4E F5E 67(7) . .
C2E C3E C4E F7E -157(4) . .
F3E C3E C4E F7E 89(4) . .
F4E C3E C4E F7E -32(6) . .
O2D Ag6 O1F C1F 43(3) . .
O1A Ag6 O1F C1F -154(2) 1_655 .
Ag5 Ag6 O1F C1F -31(3) . .
Ag1 Ag6 O1F C1F 140(3) 1_655 .
N8 Ag5 O2F C1F 28(5) . .
O1D Ag5 O2F C1F -104(5) . .
N6 Ag5 O2F C1F 163(5) . .
Ag4 Ag5 O2F C1F 106(5) . .
Ag6 Ag5 O2F C1F -40(5) . .
Ag6 O1F C1F O2F 16(5) . .
Ag6 O1F C1F C2F -154.0(16) . .
Ag5 O2F C1F O1F 24(8) . .
Ag5 O2F C1F C2F -170(2) . .
O1F C1F C2F F2F -9(4) . .
O2F C1F C2F F2F -177(4) . .
O1F C1F C2F F1F 128(2) . .
O2F C1F C2F F1F -40(6) . .
O1F C1F C2F C3F -128(3) . .
O2F C1F C2F C3F 64(5) . .
F2F C2F C3F F4F 171.2(14) . .
F1F C2F C3F F4F 59.1(16) . .
C1F C2F C3F F4F -63.4(14) . .
F2F C2F C3F F3F -71.8(15) . .
F1F C2F C3F F3F 176.1(12) . .
C1F C2F C3F F3F 53.5(13) . .
F2F C2F C3F C4F 47.9(15) . .
F1F C2F C3F C4F -64.3(13) . .
C1F C2F C3F C4F 173.2(12) . .
F4F C3F C4F F7FB -80(2) . .
F3F C3F C4F F7FB 161(2) . .
C2F C3F C4F F7FB 42(2) . .
F4F C3F C4F F5F 87(2) . .
F3F C3F C4F F5F -32(2) . .
C2F C3F C4F F5F -150.3(19) . .
F4F C3F C4F F6F -152(2) . .
F3F C3F C4F F6F 90(2) . .
C2F C3F C4F F6F -29(2) . .
F4F C3F C4F F5FB 42(2) . .
F3F C3F C4F F5FB -77(2) . .
C2F C3F C4F F5FB 164(2) . .
F4F C3F C4F F7F -33(2) . .
F3F C3F C4F F7F -151.2(19) . .
C2F C3F C4F F7F 90.1(18) . .
F4F C3F C4F F6FB 159(2) . .
F3F C3F C4F F6FB 41(2) . .
C2F C3F C4F F6FB -78(2) . .
